data_1542224
loop_
_publ_author_name
'Ilyukhin, V.V.'
'Belov, N.V.'

_publ_section_title
;
 The crystal structure of rubidium di (meta) fluoroberyllate (Rb Be2 F5)
 and its relationship to silicate sheet structures with (Si2 O5) units
;
_journal_name_full Kristallografiya
_journal_page_first 847
_journal_page_last 858
_journal_volume 6
_journal_year 1961
_chemical_formula_sum 'Be2 F5 Rb'
_chemical_name_systematic 'Rb (Be2 F5)'
_space_group_crystal_system triclinic
_space_group_IT_number 1
_space_group_name_Hall 'C 1'
_space_group_name_H-M_alt 'C 1'
_cell_angle_alpha 89.67
_cell_angle_beta 91
_cell_angle_gamma 90.45
_cell_formula_units_Z 2
_cell_length_a 7.98
_cell_length_b 4.69
_cell_length_c 6.12
_cell_volume 229.003
_citation_journal_id_ASTM KRISAJ
_cod_data_source_file Ilyukhin_KRISAJ_1961_786.cif
_cod_data_source_block Be2F5Rb1
_cod_original_cell_volume 229.0028
_cod_original_sg_symbol_H-M 'P 1 (a+b,a-b,-c)'
_cod_original_formula_sum 'Be2 F5 Rb1'
_cod_database_code 1542224

loop_
_space_group_symop_id
_space_group_symop_operation_xyz
1 x,y,z
2 x+1/2,y+1/2,z

loop_
_atom_site_label
_atom_site_type_symbol
_atom_site_fract_x
_atom_site_fract_y
_atom_site_fract_z
_atom_site_occupancy
_atom_site_U_iso_or_equiv
F5 F-1 0.319 0.004 0.8 1 0.0
F4 F-1 0.25 0.334 0.525 1 0.0
Be1 Be+2 0.15 0.545 0.413 1 0.0
F1 F-1 0.167 0.494 0.175 1 0.0
F3 F-1 0.2 0.834 0.467 1 0.0
Be2 Be+2 0.31 0.05 0.563 1 0.0
F2 F-1 -0.025 0.495 0.47 1 0.0
Rb1 Rb+1 0 0 0 1 0.0
